data_2205486
loop_
_publ_author_name
'Bai, Guo-Yi'
'Chen, Li-Gong'
'Li, Yang'
'Yan, Xi-Long'
'Xing, Peng'
'Dong, Chuan-Ming'
'Duan, Xue-Min'
'Zhang, Yue-Cheng'
'Ge, Feng-Yan'

_publ_section_title
;
 (<i>S</i>)-2-Ammoniobutan-1-ol (2<i>R</i>,3<i>R</i>)-tartrate
;
_journal_issue 4
_journal_name_full 'Acta Crystallographica Section E'
_journal_page_first o1125
_journal_page_last o1126
_journal_paper_doi 10.1107/S1600536805008767
_journal_volume 61
_journal_year 2005
_chemical_formula_moiety 'C4 H12 N O 1+, C4 H5 O6 1-'
_chemical_formula_sum 'C8 H17 N O7'
_chemical_formula_weight 239.23
_chemical_name_systematic
;
(S)-2-amino-1-butanol (2R,3R)-tartrate
;
_space_group_IT_number 19
_symmetry_cell_setting orthorhombic
_symmetry_space_group_name_Hall 'P 2ac 2ab'
_symmetry_space_group_name_H-M 'P 21 21 21'
_atom_sites_solution_hydrogens geom
_atom_sites_solution_primary direct
_atom_sites_solution_secondary difmap
_cell_angle_alpha 90.00
_cell_angle_beta 90.00
_cell_angle_gamma 90.00
_cell_formula_units_Z 4
_cell_length_a 7.2959(7)
_cell_length_b 9.4843(9)
_cell_length_c 16.0204(16)
_cell_measurement_reflns_used 3501
_cell_measurement_temperature 293(2)
_cell_measurement_theta_max 27.88
_cell_measurement_theta_min 2.50
_cell_volume 1108.56(19)
_computing_cell_refinement 'SAINT (Bruker, 1997)'
_computing_data_collection 'SMART (Bruker, 1997)'
_computing_data_reduction SAINT
_computing_molecular_graphics 'SHELXTL (Bruker, 1997)'
_computing_publication_material SHELXTL
_computing_structure_refinement 'SHELXL97 (Sheldrick, 1997)'
_computing_structure_solution 'SHELXS97 (Sheldrick, 1997)'
_diffrn_ambient_temperature 293(2)
_diffrn_measured_fraction_theta_full 1.000
_diffrn_measured_fraction_theta_max 1.000
_diffrn_measurement_device_type 'Bruker SMART CCD area-detector diffractometer'
_diffrn_measurement_method '\f and \w scans'
_diffrn_radiation_monochromator graphite
_diffrn_radiation_source 'fine-focus sealed tube'
_diffrn_radiation_type MoK\a
_diffrn_radiation_wavelength 0.71073
_diffrn_reflns_av_R_equivalents 0.0177
_diffrn_reflns_av_sigmaI/netI 0.0132
_diffrn_reflns_limit_h_max 9
_diffrn_reflns_limit_h_min -9
_diffrn_reflns_limit_k_max 12
_diffrn_reflns_limit_k_min -12
_diffrn_reflns_limit_l_max 12
_diffrn_reflns_limit_l_min -21
_diffrn_reflns_number 7492
_diffrn_reflns_theta_full 27.93
_diffrn_reflns_theta_max 27.93
_diffrn_reflns_theta_min 2.50
_diffrn_standards_number 0
_exptl_absorpt_coefficient_mu 0.126
_exptl_absorpt_correction_T_max 0.968
_exptl_absorpt_correction_T_min 0.956
_exptl_absorpt_correction_type multi-scan
_exptl_absorpt_process_details '(SADABS; Bruker, 1997)'
_exptl_crystal_colour colourless
_exptl_crystal_density_diffrn 1.433
_exptl_crystal_density_method 'not measured'
_exptl_crystal_description block
_exptl_crystal_F_000 512
_exptl_crystal_size_max 0.32
_exptl_crystal_size_mid 0.28
_exptl_crystal_size_min 0.26
_refine_diff_density_max 0.182
_refine_diff_density_min -0.185
_refine_ls_abs_structure_details
;
 Friedel pairs were merged; the hand was established by
use of a pure (2R,3R)tartaric acid component.
;
_refine_ls_extinction_method none
_refine_ls_goodness_of_fit_ref 1.059
_refine_ls_hydrogen_treatment mixed
_refine_ls_matrix_type full
_refine_ls_number_parameters 171
_refine_ls_number_reflns 1551
_refine_ls_number_restraints 7
_refine_ls_restrained_S_all 1.064
_refine_ls_R_factor_all 0.0328
_refine_ls_R_factor_gt 0.0303
_refine_ls_shift/su_max 0.000
_refine_ls_shift/su_mean 0.000
_refine_ls_structure_factor_coef Fsqd
_refine_ls_weighting_details 'calc w = 1/[\s^2^(Fo^2^)+(0.0579P)^2^+0.0747P] where P = (Fo^2^+2Fc^2^)/3'
_refine_ls_weighting_scheme calc
_refine_ls_wR_factor_gt 0.0814
_refine_ls_wR_factor_ref 0.0828
_reflns_number_gt 1441
_reflns_number_total 1551
_reflns_threshold_expression I>2\s(I)
_cod_data_source_file gh6018.cif
_cod_data_source_block I
_cod_depositor_comments
;
The following automatic conversions were performed:
'_symmetry_cell_setting' value 'Orthorhombic' changed to 'orthorhombic'
according to '/home/saulius/struct/CIF-dictionaries/cif_core.dic'
dictionary named 'cif_core.dic' version 2.4.1 from 2010-06-29.

Automatic conversion script
Id: cif_fix_enum 1527 2010-12-29 10:47:43Z saulius 

The following automatic conversions were performed:

'_symmetry_cell_setting' value 'Orthorhombic' changed to
'orthorhombic' according to
/home/saulius/struct/CIF-dictionaries/cif_core.dic dictionary named
'cif_core.dic' version 2.4.1 from 2010-06-29.

Automatic conversion script
Id: cif_fix_values 1715 2011-07-08 13:25:40Z adriana 
;
_cod_database_code 2205486
_cod_database_fobs_code 2205486

loop_
_symmetry_equiv_pos_as_xyz
'x, y, z'
'-x+1/2, -y, z+1/2'
'-x, y+1/2, -z+1/2'
'x+1/2, -y+1/2, -z'

loop_
_atom_site_label
_atom_site_fract_x
_atom_site_fract_y
_atom_site_fract_z
_atom_site_U_iso_or_equiv
_atom_site_adp_type
_atom_site_calc_flag
_atom_site_refinement_flags
_atom_site_occupancy
_atom_site_type_symbol
O1 0.7237(2) 0.46675(13) 0.95856(8) 0.0430(3) Uani d . 1 O
O2 0.86184(19) 0.31069(15) 1.04027(7) 0.0426(3) Uani d D 1 O
H2 0.803(3) 0.350(3) 1.0806(13) 0.064 Uiso d D 1 H
O3 0.83865(17) 0.33572(13) 0.81953(7) 0.0362(3) Uani d D 1 O
H3 0.909(3) 0.389(2) 0.7916(14) 0.054 Uiso d D 1 H
O4 0.72321(19) 0.08494(14) 0.89742(11) 0.0514(4) Uani d D 1 O
H4 0.657(4) 0.147(2) 0.9162(18) 0.077 Uiso d D 1 H
O5 1.19287(16) 0.08658(13) 0.83771(7) 0.0345(3) Uani d . 1 O
O6 0.94647(18) -0.01134(14) 0.78128(8) 0.0415(3) Uani d . 1 O
C1 0.8234(2) 0.36644(16) 0.96787(10) 0.0285(3) Uani d . 1 C
C2 0.9190(2) 0.29293(15) 0.89484(9) 0.0271(3) Uani d . 1 C
H2A 1.0485 0.3203 0.8945 0.033 Uiso calc R 1 H
C3 0.9062(2) 0.13169(16) 0.90305(10) 0.0284(3) Uani d . 1 C
H3A 0.9557 0.1039 0.9575 0.034 Uiso calc R 1 H
C4 1.0217(2) 0.06315(16) 0.83462(10) 0.0277(3) Uani d . 1 C
C5 0.4666(3) 0.29497(17) 0.64838(11) 0.0368(4) Uani d . 1 C
H5A 0.5503 0.3680 0.6298 0.044 Uiso calc R 1 H
H5B 0.3816 0.2744 0.6034 0.044 Uiso calc R 1 H
C6 0.5719(2) 0.16340(15) 0.67218(9) 0.0289(3) Uani d . 1 C
H6 0.6479 0.1849 0.7210 0.035 Uiso calc R 1 H
C7 0.6958(3) 0.10806(19) 0.60294(12) 0.0402(4) Uani d . 1 C
H7A 0.7301 0.0116 0.6156 0.048 Uiso calc R 1 H
H7B 0.6280 0.1074 0.5509 0.048 Uiso calc R 1 H
C8 0.8674(3) 0.1948(3) 0.59189(15) 0.0547(5) Uani d . 1 C
H8A 0.8349 0.2879 0.5735 0.082 Uiso calc R 1 H
H8B 0.9450 0.1510 0.5510 0.082 Uiso calc R 1 H
H8C 0.9313 0.2009 0.6441 0.082 Uiso calc R 1 H
N1 0.4361(2) 0.05364(15) 0.69611(9) 0.0329(3) Uani d D 1 N
H1A 0.357(3) 0.085(2) 0.7347(11) 0.048(6) Uiso d D 1 H
H1B 0.494(3) -0.0194(17) 0.7180(12) 0.043(6) Uiso d D 1 H
H1C 0.365(2) 0.024(2) 0.6543(10) 0.036(5) Uiso d D 1 H
O7 0.36965(18) 0.34047(13) 0.72031(9) 0.0399(3) Uani d D 1 O
H7 0.280(2) 0.395(2) 0.7049(15) 0.056(7) Uiso d D 1 H

loop_
_atom_site_aniso_label
_atom_site_aniso_U_11
_atom_site_aniso_U_22
_atom_site_aniso_U_33
_atom_site_aniso_U_12
_atom_site_aniso_U_13
_atom_site_aniso_U_23
O1 0.0552(8) 0.0359(6) 0.0380(6) 0.0160(6) 0.0062(6) -0.0002(5)
O2 0.0458(7) 0.0553(8) 0.0268(6) 0.0203(7) 0.0003(5) -0.0058(5)
O3 0.0395(6) 0.0401(6) 0.0290(6) 0.0010(6) 0.0035(5) 0.0060(5)
O4 0.0325(7) 0.0368(7) 0.0849(11) -0.0090(6) 0.0227(7) -0.0090(7)
O5 0.0271(5) 0.0461(7) 0.0302(6) -0.0025(5) 0.0048(4) -0.0113(5)
O6 0.0335(6) 0.0518(7) 0.0392(6) -0.0034(6) 0.0015(5) -0.0175(6)
C1 0.0280(7) 0.0279(6) 0.0295(7) -0.0026(6) 0.0020(6) -0.0048(6)
C2 0.0259(7) 0.0266(6) 0.0289(7) -0.0012(6) 0.0052(6) -0.0010(6)
C3 0.0275(7) 0.0267(6) 0.0310(7) -0.0008(6) 0.0076(6) -0.0005(6)
C4 0.0285(7) 0.0277(6) 0.0270(7) 0.0006(6) 0.0027(6) -0.0024(6)
C5 0.0444(9) 0.0287(7) 0.0372(8) 0.0062(7) 0.0028(7) 0.0023(6)
C6 0.0321(7) 0.0256(7) 0.0290(7) -0.0004(6) 0.0004(6) -0.0013(6)
C7 0.0444(9) 0.0351(8) 0.0410(9) 0.0022(8) 0.0114(8) -0.0042(7)
C8 0.0453(11) 0.0643(13) 0.0546(12) -0.0041(11) 0.0165(9) -0.0001(10)
N1 0.0377(7) 0.0272(6) 0.0338(7) -0.0009(6) 0.0053(6) -0.0019(5)
O7 0.0391(6) 0.0347(6) 0.0461(7) 0.0089(6) 0.0035(6) -0.0026(5)

loop_
_atom_type_symbol
_atom_type_description
_atom_type_scat_dispersion_real
_atom_type_scat_dispersion_imag
_atom_type_scat_source
C C 0.0033 0.0000 'International Tables Vol C Tables 4.2.6.8 and 6.1.1.4'
H H 0.0000 0.0000 'International Tables Vol C Tables 4.2.6.8 and 6.1.1.4'
N N 0.0061 0.0000 'International Tables Vol C Tables 4.2.6.8 and 6.1.1.4'
O O 0.0106 0.0000 'International Tables Vol C Tables 4.2.6.8 and 6.1.1.4'

loop_
_geom_angle_atom_site_label_1
_geom_angle_atom_site_label_2
_geom_angle_atom_site_label_3
_geom_angle
C1 O2 H2 113(2)
C2 O3 H3 111.8(17)
C3 O4 H4 108(2)
O1 C1 O2 123.97(14)
O1 C1 C2 122.64(14)
O2 C1 C2 113.39(13)
O3 C2 C1 109.60(12)
O3 C2 C3 109.65(13)
C1 C2 C3 111.10(13)
O3 C2 H2A 108.8
C1 C2 H2A 108.8
C3 C2 H2A 108.8
O4 C3 C4 110.03(13)
O4 C3 C2 111.40(13)
C4 C3 C2 109.16(13)
O4 C3 H3A 108.7
C4 C3 H3A 108.7
C2 C3 H3A 108.7
O6 C4 O5 124.29(15)
O6 C4 C3 119.60(14)
O5 C4 C3 116.11(14)
O7 C5 C6 107.40(14)
O7 C5 H5A 110.2
C6 C5 H5A 110.2
O7 C5 H5B 110.2
C6 C5 H5B 110.2
H5A C5 H5B 108.5
N1 C6 C5 107.67(13)
N1 C6 C7 109.98(13)
C5 C6 C7 113.68(14)
N1 C6 H6 108.5
C5 C6 H6 108.5
C7 C6 H6 108.5
C8 C7 C6 112.93(16)
C8 C7 H7A 109.0
C6 C7 H7A 109.0
C8 C7 H7B 109.0
C6 C7 H7B 109.0
H7A C7 H7B 107.8
C7 C8 H8A 109.5
C7 C8 H8B 109.5
H8A C8 H8B 109.5
C7 C8 H8C 109.5
H8A C8 H8C 109.5
H8B C8 H8C 109.5
C6 N1 H1A 112.1(14)
C6 N1 H1B 109.2(15)
H1A N1 H1B 107(2)
C6 N1 H1C 114.3(13)
H1A N1 H1C 104.6(19)
H1B N1 H1C 109(2)
C5 O7 H7 108.9(17)

loop_
_geom_bond_atom_site_label_1
_geom_bond_atom_site_label_2
_geom_bond_distance
O1 C1 1.207(2)
O2 C1 1.305(2)
O2 H2 0.861(10)
O3 C2 1.4015(19)
O3 H3 0.853(10)
O4 C3 1.410(2)
O4 H4 0.824(10)
O5 C4 1.269(2)
O6 C4 1.237(2)
C1 C2 1.530(2)
C2 C3 1.538(2)
C2 H2A 0.9800
C3 C4 1.528(2)
C3 H3A 0.9800
C5 O7 1.419(2)
C5 C6 1.514(2)
C5 H5A 0.9700
C5 H5B 0.9700
C6 N1 1.487(2)
C6 C7 1.524(2)
C6 H6 0.9800
C7 C8 1.508(3)
C7 H7A 0.9700
C7 H7B 0.9700
C8 H8A 0.9600
C8 H8B 0.9600
C8 H8C 0.9600
N1 H1A 0.893(10)
N1 H1B 0.886(10)
N1 H1C 0.890(10)
O7 H7 0.866(10)

loop_
_geom_hbond_atom_site_label_D
_geom_hbond_atom_site_label_H
_geom_hbond_atom_site_label_A
_geom_hbond_site_symmetry_A
_geom_hbond_distance_DH
_geom_hbond_distance_HA
_geom_hbond_distance_DA
_geom_hbond_angle_DHA
_geom_hbond_publ_flag
O7 H7 O4 3_656 0.866(10) 2.44(2) 3.0647(19) 130(2) yes
O7 H7 O6 3_656 0.866(10) 1.892(14) 2.7010(18) 155(2) yes
N1 H1C O3 3_646 0.890(10) 2.364(19) 2.8901(19) 117.9(16) yes
N1 H1C O1 3_646 0.890(10) 1.997(11) 2.860(2) 162.8(18) yes
N1 H1B O7 3_646 0.886(10) 1.930(10) 2.809(2) 171(2) yes
N1 H1A O5 1_455 0.893(10) 2.041(12) 2.8970(18) 160(2) yes
O4 H4 O2 4_457 0.824(10) 2.30(2) 2.9879(19) 142(3) yes
O3 H3 O6 3_756 0.853(10) 1.831(11) 2.6777(18) 172(2) yes
O2 H2 O5 4_457 0.861(10) 1.649(11) 2.5081(17) 175(3) yes

loop_
_geom_torsion_atom_site_label_1
_geom_torsion_atom_site_label_2
_geom_torsion_atom_site_label_3
_geom_torsion_atom_site_label_4
_geom_torsion
O1 C1 C2 O3 -14.5(2)
O2 C1 C2 O3 166.02(13)
O1 C1 C2 C3 -135.85(16)
O2 C1 C2 C3 44.69(19)
O3 C2 C3 O4 -56.58(17)
C1 C2 C3 O4 64.72(18)
O3 C2 C3 C4 65.13(16)
C1 C2 C3 C4 -173.56(12)
O4 C3 C4 O6 5.5(2)
C2 C3 C4 O6 -117.06(17)
O4 C3 C4 O5 -173.70(15)
C2 C3 C4 O5 63.76(19)
O7 C5 C6 N1 62.55(17)
O7 C5 C6 C7 -175.36(15)
N1 C6 C7 C8 -163.94(16)
C5 C6 C7 C8 75.3(2)

loop_
_cod_related_entry_id
_cod_related_entry_database
_cod_related_entry_code
1 ChemSpider 21173502
